data_7249871
loop_
_publ_author_name
'Israfilov, Nizami'
'Kyritsakas, Nathalie'
'Jouaiti, Abdelaziz'
'Ferlay, Sylvie'

_publ_section_title
;
 Exploring the formation of coordination polymers based on dicarboxylic
 ligands derived from fluorene and their adsorption abilities
;
_journal_name_full CrystEngComm
_journal_paper_doi 10.1039/D4CE01201A
_journal_year 2025
_chemical_formula_moiety '2(C81 H50 O13 Zn3.50), 6(C3 H7 N O),solvent'
_chemical_formula_sum 'C180 H142 N6 O32 Zn7'
_chemical_formula_weight 3358.58
_space_group_crystal_system trigonal
_space_group_IT_number 148
_space_group_name_Hall '-R 3'
_space_group_name_H-M_alt 'R -3 :H'
_atom_sites_solution_hydrogens geom
_audit_creation_method SHELXL-2018/3
_audit_update_record
;
2024-11-28 deposited with the CCDC.	2025-01-15 downloaded from the CCDC.
;
_cell_angle_alpha 90
_cell_angle_beta 90
_cell_angle_gamma 120
_cell_formula_units_Z 3
_cell_length_a 25.5168(6)
_cell_length_b 25.5168(6)
_cell_length_c 20.8378(7)
_cell_measurement_reflns_used 8192
_cell_measurement_temperature 120(2)
_cell_measurement_theta_max 27.80
_cell_measurement_theta_min 2.16
_cell_volume 11749.9(6)
_computing_cell_refinement 'Bruker SAINT'
_computing_data_collection 'Bruker APEX3'
_computing_data_reduction 'Bruker SAINT'
_computing_molecular_graphics 'Bruker SHELXTL'
_computing_publication_material 'Bruker SHELXTL'
_computing_structure_refinement 'SHELXL-2019/3(Sheldrick, 2019)'
_computing_structure_solution 'SHELXT 2018/2 (Sheldrick, 2018)'
_diffrn_ambient_temperature 120(2)
_diffrn_measured_fraction_theta_full 0.999
_diffrn_measured_fraction_theta_max 0.999
_diffrn_measurement_device_type 'Bruker PHOTON-III CPAD'
_diffrn_measurement_method '\f and \w shuterless scans'
_diffrn_radiation_type MoK\a
_diffrn_radiation_wavelength 0.71073
_diffrn_reflns_av_R_equivalents 0.0609
_diffrn_reflns_av_unetI/netI 0.0389
_diffrn_reflns_Laue_measured_fraction_full 0.999
_diffrn_reflns_Laue_measured_fraction_max 0.999
_diffrn_reflns_limit_h_max 33
_diffrn_reflns_limit_h_min -33
_diffrn_reflns_limit_k_max 33
_diffrn_reflns_limit_k_min -33
_diffrn_reflns_limit_l_max 26
_diffrn_reflns_limit_l_min -27
_diffrn_reflns_number 38206
_diffrn_reflns_point_group_measured_fraction_full 0.999
_diffrn_reflns_point_group_measured_fraction_max 0.999
_diffrn_reflns_theta_full 25.242
_diffrn_reflns_theta_max 27.887
_diffrn_reflns_theta_min 2.161
_diffrn_source 'Mo-ImuS 3.0 microfocus tube'
_exptl_absorpt_coefficient_mu 1.132
_exptl_absorpt_correction_T_max 0.7456
_exptl_absorpt_correction_T_min 0.6942
_exptl_absorpt_correction_type multi-scan
_exptl_absorpt_process_details sadabs
_exptl_crystal_colour colourless
_exptl_crystal_density_diffrn 1.424
_exptl_crystal_density_meas ?
_exptl_crystal_description block
_exptl_crystal_F_000 5190
_exptl_crystal_size_max 0.140
_exptl_crystal_size_mid 0.130
_exptl_crystal_size_min 0.120
_refine_diff_density_max 0.862
_refine_diff_density_min -0.741
_refine_diff_density_rms 0.080
_refine_ls_extinction_method none
_refine_ls_goodness_of_fit_ref 1.019
_refine_ls_hydrogen_treatment constr
_refine_ls_matrix_type full
_refine_ls_number_parameters 351
_refine_ls_number_reflns 6242
_refine_ls_number_restraints 0
_refine_ls_restrained_S_all 1.019
_refine_ls_R_factor_all 0.0767
_refine_ls_R_factor_gt 0.0544
_refine_ls_shift/su_max 0.001
_refine_ls_shift/su_mean 0.000
_refine_ls_structure_factor_coef Fsqd
_refine_ls_weighting_details 'w=1/[\s^2^(Fo^2^)+(0.0770P)^2^+45.8253P] where P=(Fo^2^+2Fc^2^)/3'
_refine_ls_weighting_scheme calc
_refine_ls_wR_factor_gt 0.1401
_refine_ls_wR_factor_ref 0.1588
_reflns_Friedel_coverage 0.000
_reflns_number_gt 4697
_reflns_number_total 6242
_reflns_threshold_expression 'I > 2\s(I)'
_cod_data_source_file d4ce01201a2.cif
_cod_data_source_block esfaj24103sq
_cod_depositor_comments
;
The following automatic conversions were performed:

data item '_exptl_crystal_density_meas' value 'none' was changed to
'?' -- the value is perceived as not measured.

Automatic conversion script
Id: cif_fix_values 8170 2020-07-09 18:12:32Z antanas 
;
_cod_original_cell_volume 11749.9(7)
_cod_database_code 7249871
_shelx_shelxl_version_number 2018/3
_shelx_space_group_comment
;
The symmetry employed for this shelxl refinement is uniquely defined
by the following loop, which should always be used as a source of
symmetry information in preference to the above space-group names.
They are only intended as comments.
;
_shelx_estimated_absorpt_t_min 0.858
_shelx_estimated_absorpt_t_max 0.876

loop_
_space_group_symop_operation_xyz
'x, y, z'
'-y, x-y, z'
'-x+y, -x, z'
'x+2/3, y+1/3, z+1/3'
'-y+2/3, x-y+1/3, z+1/3'
'-x+y+2/3, -x+1/3, z+1/3'
'x+1/3, y+2/3, z+2/3'
'-y+1/3, x-y+2/3, z+2/3'
'-x+y+1/3, -x+2/3, z+2/3'
'-x, -y, -z'
'y, -x+y, -z'
'x-y, x, -z'
'-x+2/3, -y+1/3, -z+1/3'
'y+2/3, -x+y+1/3, -z+1/3'
'x-y+2/3, x+1/3, -z+1/3'
'-x+1/3, -y+2/3, -z+2/3'
'y+1/3, -x+y+2/3, -z+2/3'
'x-y+1/3, x+2/3, -z+2/3'

loop_
_atom_site_label
_atom_site_type_symbol
_atom_site_fract_x
_atom_site_fract_y
_atom_site_fract_z
_atom_site_U_iso_or_equiv
_atom_site_adp_type
_atom_site_occupancy
_atom_site_site_symmetry_order
_atom_site_calc_flag
_atom_site_refinement_flags_posn
_atom_site_refinement_flags_adp
_atom_site_refinement_flags_occupancy
_atom_site_disorder_assembly
_atom_site_disorder_group
Zn1 Zn 0.65876(2) 0.25798(2) 0.71505(2) 0.03368(14) Uani 0.9 1 d . . P . .
O1 O 0.59370(9) 0.21097(9) 0.65535(10) 0.0320(5) Uani 1 1 d . . . . .
O2 O 0.56011(11) 0.27602(11) 0.64764(13) 0.0465(6) Uani 1 1 d . . . . .
C1 C 0.56087(13) 0.22893(13) 0.63182(14) 0.0300(6) Uani 1 1 d . . . . .
C2 C 0.51816(14) 0.19126(14) 0.57958(15) 0.0323(6) Uani 1 1 d . . . . .
C3 C 0.51778(14) 0.14032(15) 0.55569(14) 0.0327(6) Uani 1 1 d . . . . .
H3 H 0.545046 0.128764 0.572753 0.039 Uiso 1 1 calc R U . . .
C4 C 0.47798(14) 0.10591(14) 0.50703(14) 0.0317(6) Uani 1 1 d . . . . .
H4 H 0.478865 0.071588 0.490726 0.038 Uiso 1 1 calc R U . . .
C5 C 0.43705(14) 0.12131(14) 0.48218(14) 0.0312(6) Uani 1 1 d . . . . .
C6 C 0.43666(15) 0.17182(16) 0.50715(16) 0.0386(7) Uani 1 1 d . . . . .
H6 H 0.408319 0.182419 0.491194 0.046 Uiso 1 1 calc R U . . .
C7 C 0.47665(15) 0.20665(15) 0.55457(16) 0.0388(7) Uani 1 1 d . . . . .
H7 H 0.476058 0.241272 0.570384 0.047 Uiso 1 1 calc R U . . .
C8 C 0.39246(14) 0.08608(14) 0.42791(14) 0.0315(6) Uani 1 1 d . . . . .
C9 C 0.41456(14) 0.12368(15) 0.36563(15) 0.0338(7) Uani 1 1 d . . . . .
C10 C 0.42491(16) 0.18156(16) 0.35348(16) 0.0407(7) Uani 1 1 d . . . . .
H10 H 0.416897 0.203056 0.385598 0.049 Uiso 1 1 calc R U . . .
C11 C 0.44699(18) 0.20767(18) 0.29417(17) 0.0478(9) Uani 1 1 d . . . . .
H11 H 0.454401 0.247383 0.285656 0.057 Uiso 1 1 calc R U . . .
C12 C 0.45837(19) 0.17634(19) 0.24715(17) 0.0501(9) Uani 1 1 d . . . . .
H12 H 0.473486 0.194779 0.206604 0.060 Uiso 1 1 calc R U . . .
C13 C 0.44793(17) 0.11805(17) 0.25856(16) 0.0423(8) Uani 1 1 d . . . . .
H13 H 0.455592 0.096531 0.226184 0.051 Uiso 1 1 calc R U . . .
C14 C 0.42609(14) 0.09216(15) 0.31822(15) 0.0348(7) Uani 1 1 d . . . . .
C15 C 0.41162(14) 0.03267(15) 0.34360(15) 0.0343(7) Uani 1 1 d . . . . .
C16 C 0.41429(16) -0.01499(16) 0.31446(16) 0.0404(7) Uani 1 1 d . . . . .
H16 H 0.426840 -0.012055 0.271051 0.048 Uiso 1 1 calc R U . . .
C17 C 0.39846(17) -0.06638(17) 0.34957(17) 0.0437(8) Uani 1 1 d . . . . .
H17 H 0.400833 -0.098892 0.330354 0.052 Uiso 1 1 calc R U . . .
C18 C 0.37899(16) -0.07153(16) 0.41287(17) 0.0410(7) Uani 1 1 d . . . . .
H18 H 0.367520 -0.107666 0.436199 0.049 Uiso 1 1 calc R U . . .
C19 C 0.37626(15) -0.02353(15) 0.44227(16) 0.0364(7) Uani 1 1 d . . . . .
H19 H 0.363362 -0.026624 0.485571 0.044 Uiso 1 1 calc R U . . .
C20 C 0.39267(13) 0.02837(14) 0.40717(15) 0.0325(6) Uani 1 1 d . . . . .
C21 C 0.32809(14) 0.06981(14) 0.44832(14) 0.0324(6) Uani 1 1 d . . . . .
C22 C 0.28806(15) 0.07552(16) 0.40735(15) 0.0374(7) Uani 1 1 d . . . . .
H22 H 0.300805 0.091201 0.365331 0.045 Uiso 1 1 calc R U . . .
C23 C 0.23011(15) 0.05864(16) 0.42714(16) 0.0396(7) Uani 1 1 d . . . . .
H23 H 0.203280 0.062522 0.398498 0.047 Uiso 1 1 calc R U . . .
C24 C 0.21065(14) 0.03605(15) 0.48852(16) 0.0352(7) Uani 1 1 d . . . . .
C25 C 0.25064(15) 0.03056(15) 0.53005(15) 0.0354(7) Uani 1 1 d . . . . .
H25 H 0.238163 0.015473 0.572312 0.042 Uiso 1 1 calc R U . . .
C26 C 0.30822(15) 0.04708(15) 0.50958(15) 0.0363(7) Uani 1 1 d . . . . .
H26 H 0.334950 0.042831 0.538039 0.044 Uiso 1 1 calc R U . . .
C27 C 0.14777(15) 0.01734(15) 0.51139(17) 0.0394(7) Uani 1 1 d . . . . .
O3 O 0.13834(9) 0.00590(10) 0.57064(11) 0.0345(5) Uani 1 1 d . . . . .
O4 O 0.10880(11) 0.01318(13) 0.47176(13) 0.0514(6) Uani 1 1 d . . . . .
O5 O 0.666667 0.333333 0.74696(14) 0.0235(6) Uani 1 3 d S T P . .
O7 O 0.35958(17) 0.23860(16) 0.51573(18) 0.0773(10) Uani 1 1 d . . . . .
C28 C 0.3113(2) 0.20046(19) 0.5384(2) 0.0585(10) Uani 1 1 d . . . . .
H28 H 0.282797 0.171407 0.509531 0.070 Uiso 1 1 calc R U . . .
N1 N 0.29473(15) 0.19554(15) 0.59936(16) 0.0526(8) Uani 1 1 d . . . . .
C29 C 0.3296(3) 0.2384(2) 0.6490(2) 0.0762(15) Uani 1 1 d . . . . .
H29A H 0.371267 0.264262 0.633984 0.114 Uiso 1 1 calc R U . . .
H29B H 0.329816 0.216484 0.687541 0.114 Uiso 1 1 calc R U . . .
H29C H 0.311553 0.263398 0.659031 0.114 Uiso 1 1 calc R U . . .
C30 C 0.2347(2) 0.1481(2) 0.6190(2) 0.0665(12) Uani 1 1 d . . . . .
H30A H 0.212545 0.123979 0.581538 0.100 Uiso 1 1 calc R U . . .
H30B H 0.212570 0.166430 0.638085 0.100 Uiso 1 1 calc R U . . .
H30C H 0.238605 0.121843 0.650744 0.100 Uiso 1 1 calc R U . . .
Zn2 Zn 0.63655(19) 0.24925(17) 0.7428(2) 0.03368(14) Uani 0.1 1 d . . P . .
Zn3 Zn 0.6378(7) 0.3011(5) 0.83233(16) 0.0287(8) Uani 0.1667 1 d . . P . .

loop_
_atom_site_aniso_label
_atom_site_aniso_U_11
_atom_site_aniso_U_22
_atom_site_aniso_U_33
_atom_site_aniso_U_23
_atom_site_aniso_U_13
_atom_site_aniso_U_12
Zn1 0.0270(2) 0.01916(19) 0.0545(3) 0.00012(17) -0.00969(18) 0.01123(17)
O1 0.0326(11) 0.0329(11) 0.0332(11) -0.0025(9) -0.0032(9) 0.0183(9)
O2 0.0426(13) 0.0375(13) 0.0665(16) -0.0125(12) -0.0161(12) 0.0253(11)
C1 0.0302(14) 0.0285(14) 0.0310(14) 0.0031(11) 0.0043(11) 0.0145(12)
C2 0.0319(15) 0.0358(16) 0.0325(15) 0.0020(12) 0.0005(12) 0.0193(13)
C3 0.0336(15) 0.0405(17) 0.0315(15) 0.0004(12) 0.0005(12) 0.0242(14)
C4 0.0353(15) 0.0386(16) 0.0286(14) -0.0001(12) 0.0021(12) 0.0240(14)
C5 0.0303(15) 0.0400(16) 0.0267(14) 0.0000(12) 0.0012(11) 0.0201(13)
C6 0.0399(17) 0.0445(18) 0.0405(17) -0.0026(14) -0.0057(14) 0.0280(15)
C7 0.0412(18) 0.0376(17) 0.0439(18) -0.0042(14) -0.0068(14) 0.0244(15)
C8 0.0313(15) 0.0398(16) 0.0278(14) -0.0013(12) -0.0020(12) 0.0211(13)
C9 0.0310(15) 0.0432(17) 0.0312(15) 0.0016(13) -0.0009(12) 0.0216(14)
C10 0.0450(19) 0.0481(19) 0.0377(17) 0.0003(14) 0.0006(14) 0.0298(16)
C11 0.061(2) 0.050(2) 0.0403(19) 0.0089(16) 0.0033(16) 0.0344(19)
C12 0.065(2) 0.058(2) 0.0363(18) 0.0091(16) 0.0058(17) 0.037(2)
C13 0.050(2) 0.053(2) 0.0318(16) -0.0012(14) 0.0016(14) 0.0315(17)
C14 0.0339(16) 0.0432(17) 0.0314(15) -0.0011(13) -0.0018(12) 0.0224(14)
C15 0.0331(15) 0.0439(18) 0.0305(15) -0.0021(13) -0.0026(12) 0.0226(14)
C16 0.0447(19) 0.049(2) 0.0339(16) -0.0056(14) -0.0014(14) 0.0286(16)
C17 0.049(2) 0.048(2) 0.0436(19) -0.0110(15) -0.0071(15) 0.0318(17)
C18 0.0439(19) 0.0413(18) 0.0457(19) -0.0011(14) -0.0042(15) 0.0272(16)
C19 0.0367(16) 0.0401(17) 0.0349(16) 0.0006(13) 0.0008(13) 0.0212(14)
C20 0.0282(14) 0.0395(16) 0.0337(15) -0.0046(12) -0.0036(12) 0.0198(13)
C21 0.0317(15) 0.0374(16) 0.0314(15) -0.0045(12) -0.0008(12) 0.0197(13)
C22 0.0368(17) 0.0487(19) 0.0299(15) 0.0010(13) -0.0009(13) 0.0238(15)
C23 0.0348(16) 0.050(2) 0.0378(17) -0.0002(14) -0.0035(13) 0.0246(15)
C24 0.0292(15) 0.0367(16) 0.0416(17) -0.0032(13) 0.0009(13) 0.0180(13)
C25 0.0370(16) 0.0414(17) 0.0319(15) 0.0007(13) 0.0044(13) 0.0227(14)
C26 0.0355(16) 0.0444(18) 0.0342(16) 0.0011(13) -0.0019(13) 0.0239(15)
C27 0.0349(17) 0.0347(16) 0.050(2) -0.0012(14) 0.0002(14) 0.0183(14)
O3 0.0253(10) 0.0387(12) 0.0401(12) -0.0011(9) 0.0046(9) 0.0165(9)
O4 0.0384(13) 0.0563(16) 0.0606(16) 0.0044(13) -0.0077(12) 0.0246(12)
O5 0.0267(10) 0.0267(10) 0.0172(14) 0.000 0.000 0.0133(5)
O7 0.080(2) 0.068(2) 0.093(3) 0.0266(19) 0.035(2) 0.0448(19)
C28 0.066(3) 0.047(2) 0.067(3) 0.007(2) 0.012(2) 0.032(2)
N1 0.0505(19) 0.0432(17) 0.0545(19) 0.0044(14) -0.0008(15) 0.0163(15)
C29 0.090(4) 0.048(2) 0.073(3) -0.003(2) -0.034(3) 0.022(2)
C30 0.059(3) 0.052(2) 0.080(3) 0.003(2) 0.002(2) 0.021(2)
Zn2 0.0270(2) 0.01916(19) 0.0545(3) 0.00012(17) -0.00969(18) 0.01123(17)
Zn3 0.034(5) 0.018(3) 0.0154(7) 0.0002(10) -0.0040(9) -0.0013(11)

loop_
_atom_type_symbol
_atom_type_description
_atom_type_scat_dispersion_real
_atom_type_scat_dispersion_imag
_atom_type_scat_source
C C 0.0033 0.0016 'International Tables Vol C Tables 4.2.6.8 and 6.1.1.4'
O O 0.0106 0.0060 'International Tables Vol C Tables 4.2.6.8 and 6.1.1.4'
Zn Zn 0.2839 1.4301 'International Tables Vol C Tables 4.2.6.8 and 6.1.1.4'
N N 0.0061 0.0033 'International Tables Vol C Tables 4.2.6.8 and 6.1.1.4'
H H 0.0000 0.0000 'International Tables Vol C Tables 4.2.6.8 and 6.1.1.4'

loop_
_geom_angle_atom_site_label_1
_geom_angle_atom_site_label_2
_geom_angle_atom_site_label_3
_geom_angle
_geom_angle_site_symmetry_1
_geom_angle_site_symmetry_3
_geom_angle_publ_flag
Zn2 Zn1 O1 91.4(3) . . ?
O3 Zn1 O1 106.60(9) 14_556 . ?
O3 Zn1 O5 126.87(11) 14_556 . ?
O1 Zn1 O5 117.68(8) . . ?
Zn2 Zn1 O2 174.6(3) . 2_655 ?
O3 Zn1 O2 100.08(10) 14_556 2_655 ?
O1 Zn1 O2 93.87(10) . 2_655 ?
O5 Zn1 O2 104.50(9) . 2_655 ?
O3 Zn1 Zn3 80.74(8) 14_556 18_546 ?
O1 Zn1 Zn3 137.0(6) . 18_546 ?
O2 Zn1 Zn3 127.2(6) 2_655 18_546 ?
O3 Zn1 Zn3 89.4(4) 14_556 . ?
O1 Zn1 Zn3 121.6(4) . . ?
O2 Zn1 Zn3 139.01(14) 2_655 . ?
Zn2 Zn1 Zn2 103.5(4) . 2_655 ?
O3 Zn1 Zn2 113.10(12) 14_556 2_655 ?
O1 Zn1 Zn2 139.71(11) . 2_655 ?
O3 Zn1 Zn3 87.5(4) 14_556 2_655 ?
O1 Zn1 Zn3 146.93(7) . 2_655 ?
O2 Zn1 Zn3 113.4(3) 2_655 2_655 ?
C1 O1 Zn1 123.6(2) . . ?
C1 O1 Zn2 117.6(2) . . ?
C1 O2 Zn1 137.2(2) . 3_665 ?
O1 C1 O2 125.9(3) . . ?
O1 C1 C2 117.3(3) . . ?
O2 C1 C2 116.8(3) . . ?
C3 C2 C7 118.5(3) . . ?
C3 C2 C1 121.6(3) . . ?
C7 C2 C1 119.9(3) . . ?
C2 C3 C4 120.9(3) . . ?
C2 C3 H3 119.6 . . ?
C4 C3 H3 119.6 . . ?
C5 C4 C3 120.6(3) . . ?
C5 C4 H4 119.7 . . ?
C3 C4 H4 119.7 . . ?
C4 C5 C6 118.5(3) . . ?
C4 C5 C8 123.5(3) . . ?
C6 C5 C8 118.1(3) . . ?
C7 C6 C5 121.2(3) . . ?
C7 C6 H6 119.4 . . ?
C5 C6 H6 119.4 . . ?
C6 C7 C2 120.3(3) . . ?
C6 C7 H7 119.8 . . ?
C2 C7 H7 119.8 . . ?
C5 C8 C20 114.3(2) . . ?
C5 C8 C21 109.4(2) . . ?
C20 C8 C21 109.5(3) . . ?
C5 C8 C9 108.8(3) . . ?
C20 C8 C9 100.6(2) . . ?
C21 C8 C9 114.1(2) . . ?
C10 C9 C14 120.1(3) . . ?
C10 C9 C8 129.1(3) . . ?
C14 C9 C8 110.7(3) . . ?
C11 C10 C9 119.4(3) . . ?
C11 C10 H10 120.3 . . ?
C9 C10 H10 120.3 . . ?
C10 C11 C12 120.5(3) . . ?
C10 C11 H11 119.8 . . ?
C12 C11 H11 119.8 . . ?
C11 C12 C13 120.8(3) . . ?
C11 C12 H12 119.6 . . ?
C13 C12 H12 119.6 . . ?
C14 C13 C12 118.6(3) . . ?
C14 C13 H13 120.7 . . ?
C12 C13 H13 120.7 . . ?
C13 C14 C9 120.7(3) . . ?
C13 C14 C15 130.4(3) . . ?
C9 C14 C15 108.9(3) . . ?
C16 C15 C20 120.8(3) . . ?
C16 C15 C14 130.5(3) . . ?
C20 C15 C14 108.7(3) . . ?
C17 C16 C15 118.8(3) . . ?
C17 C16 H16 120.6 . . ?
C15 C16 H16 120.6 . . ?
C16 C17 C18 121.0(3) . . ?
C16 C17 H17 119.5 . . ?
C18 C17 H17 119.5 . . ?
C17 C18 C19 120.2(3) . . ?
C17 C18 H18 119.9 . . ?
C19 C18 H18 119.9 . . ?
C20 C19 C18 118.8(3) . . ?
C20 C19 H19 120.6 . . ?
C18 C19 H19 120.6 . . ?
C19 C20 C15 120.3(3) . . ?
C19 C20 C8 128.7(3) . . ?
C15 C20 C8 111.0(3) . . ?
C26 C21 C22 118.2(3) . . ?
C26 C21 C8 119.0(3) . . ?
C22 C21 C8 122.8(3) . . ?
C23 C22 C21 120.7(3) . . ?
C23 C22 H22 119.6 . . ?
C21 C22 H22 119.6 . . ?
C22 C23 C24 120.6(3) . . ?
C22 C23 H23 119.7 . . ?
C24 C23 H23 119.7 . . ?
C23 C24 C25 119.0(3) . . ?
C23 C24 C27 121.8(3) . . ?
C25 C24 C27 119.2(3) . . ?
C26 C25 C24 119.9(3) . . ?
C26 C25 H25 120.1 . . ?
C24 C25 H25 120.1 . . ?
C25 C26 C21 121.5(3) . . ?
C25 C26 H26 119.2 . . ?
C21 C26 H26 119.2 . . ?
O4 C27 O3 124.9(3) . . ?
O4 C27 C24 119.5(3) . . ?
O3 C27 C24 115.6(3) . . ?
C27 O3 Zn2 111.1(3) . 15_446 ?
C27 O3 Zn1 126.6(2) . 15_446 ?
C27 O4 Zn3 121.7(3) . 8_544 ?
C27 O4 Zn2 147.6(3) . 8_544 ?
C27 O4 Zn3 122.2(3) . 13_556 ?
C27 O4 Zn3 121.9(3) . 15_446 ?
Zn2 O4 Zn3 79.65(16) 8_544 15_446 ?
Zn2 O5 Zn2 119.79(3) 2_655 . ?
Zn2 O5 Zn2 119.79(3) 2_655 3_665 ?
Zn2 O5 Zn2 119.80(3) . 3_665 ?
Zn2 O5 Zn3 113.7(4) 2_655 . ?
Zn2 O5 Zn3 73.0(5) . . ?
Zn2 O5 Zn3 90.9(8) 3_665 . ?
Zn2 O5 Zn3 90.9(8) 2_655 3_665 ?
Zn2 O5 Zn3 113.7(4) . 3_665 ?
Zn2 O5 Zn3 73.0(5) 3_665 3_665 ?
Zn2 O5 Zn3 73.0(5) 2_655 2_655 ?
Zn2 O5 Zn3 90.9(8) . 2_655 ?
Zn2 O5 Zn3 113.8(4) 3_665 2_655 ?
Zn2 O5 Zn1 130.61(16) . 2_655 ?
Zn2 O5 Zn1 102.94(13) 3_665 2_655 ?
Zn3 O5 Zn1 133.2(2) . 2_655 ?
Zn3 O5 Zn1 100.9(7) 3_665 2_655 ?
Zn3 O5 Zn1 93.7(6) 2_655 2_655 ?
Zn2 O5 Zn1 102.94(12) 2_655 . ?
Zn2 O5 Zn1 130.61(17) 3_665 . ?
Zn3 O5 Zn1 93.7(6) . . ?
Zn3 O5 Zn1 133.2(2) 3_665 . ?
Zn3 O5 Zn1 100.9(7) 2_655 . ?
Zn1 O5 Zn1 108.97(9) 2_655 . ?
Zn2 O5 Zn1 130.61(16) 2_655 3_665 ?
Zn2 O5 Zn1 102.94(12) . 3_665 ?
Zn3 O5 Zn1 100.9(7) . 3_665 ?
Zn3 O5 Zn1 93.7(6) 3_665 3_665 ?
Zn3 O5 Zn1 133.2(2) 2_655 3_665 ?
Zn1 O5 Zn1 108.97(9) 2_655 3_665 ?
Zn1 O5 Zn1 108.97(9) . 3_665 ?
Zn2 O5 Zn3 93.9(8) 2_655 18_546 ?
Zn2 O5 Zn3 71.8(4) . 18_546 ?
Zn2 O5 Zn3 111.7(5) 3_665 18_546 ?
Zn1 O5 Zn3 115.8(8) 2_655 18_546 ?
Zn1 O5 Zn3 87.1(2) . 18_546 ?
Zn1 O5 Zn3 123.9(7) 3_665 18_546 ?
Zn2 O5 Zn3 71.8(4) 2_655 16_656 ?
Zn2 O5 Zn3 111.7(5) . 16_656 ?
Zn2 O5 Zn3 93.9(8) 3_665 16_656 ?
Zn1 O5 Zn3 87.1(2) 2_655 16_656 ?
Zn1 O5 Zn3 123.9(7) . 16_656 ?
Zn1 O5 Zn3 115.8(8) 3_665 16_656 ?
Zn2 O5 Zn3 111.7(5) 2_655 17_556 ?
Zn2 O5 Zn3 93.9(8) . 17_556 ?
Zn1 O5 Zn3 123.9(7) 2_655 17_556 ?
Zn1 O5 Zn3 115.8(8) . 17_556 ?
Zn1 O5 Zn3 87.1(2) 3_665 17_556 ?
O7 C28 N1 126.5(5) . . ?
O7 C28 H28 116.8 . . ?
N1 C28 H28 116.8 . . ?
C28 N1 C29 124.6(4) . . ?
C28 N1 C30 120.1(4) . . ?
C29 N1 C30 115.0(4) . . ?
N1 C29 H29A 109.5 . . ?
N1 C29 H29B 109.5 . . ?
H29A C29 H29B 109.5 . . ?
N1 C29 H29C 109.5 . . ?
H29A C29 H29C 109.5 . . ?
H29B C29 H29C 109.5 . . ?
N1 C30 H30A 109.5 . . ?
N1 C30 H30B 109.5 . . ?
H30A C30 H30B 109.5 . . ?
N1 C30 H30C 109.5 . . ?
H30A C30 H30C 109.5 . . ?
H30B C30 H30C 109.5 . . ?
Zn1 Zn2 O5 83.2(3) . . ?
Zn1 Zn2 O3 80.0(3) . 14_556 ?
O5 Zn2 O3 132.0(2) . 14_556 ?
Zn1 Zn2 O4 172.0(4) . 6 ?
O5 Zn2 O4 97.7(2) . 6 ?
O3 Zn2 O4 104.9(2) 14_556 6 ?
Zn1 Zn2 O1 67.3(3) . . ?
O5 Zn2 O1 113.0(2) . . ?
O3 Zn2 O1 101.2(2) 14_556 . ?
O4 Zn2 O1 105.3(2) 6 . ?
Zn1 Zn2 Zn3 117.6(7) . 18_546 ?
O5 Zn2 Zn3 56.1(2) . 18_546 ?
O3 Zn2 Zn3 93.7(3) 14_556 18_546 ?
O4 Zn2 Zn3 68.8(6) 6 18_546 ?
O1 Zn2 Zn3 165.0(4) . 18_546 ?
Zn1 Zn2 Zn3 131.3(4) . . ?
O5 Zn2 Zn3 54.7(3) . . ?
O3 Zn2 Zn3 109.0(6) 14_556 . ?
O4 Zn2 Zn3 53.5(3) 6 . ?
O1 Zn2 Zn3 146.6(6) . . ?
Zn3 Zn2 Zn3 19.87(6) 18_546 . ?
Zn1 Zn2 Zn3 103.7(4) . 2_655 ?
O5 Zn2 Zn3 45.4(5) . 2_655 ?
O3 Zn2 Zn3 96.2(4) 14_556 2_655 ?
O4 Zn2 Zn3 82.3(3) 6 2_655 ?
O1 Zn2 Zn3 158.4(5) . 2_655 ?
Zn3 Zn2 Zn3 14.7(2) 18_546 2_655 ?
Zn3 Zn2 Zn3 29.7(3) . 2_655 ?
Zn1 Zn2 Zn3 125.6(5) . 17_556 ?
O5 Zn2 Zn3 44.4(5) . 17_556 ?
O3 Zn2 Zn3 120.9(3) 14_556 17_556 ?
O4 Zn2 Zn3 57.5(4) 6 17_556 ?
O1 Zn2 Zn3 136.9(2) . 17_556 ?
Zn3 Zn2 Zn3 28.3(3) 18_546 17_556 ?
Zn3 Zn2 Zn3 12.67(15) . 17_556 ?
Zn3 Zn2 Zn3 32.71(8) 2_655 17_556 ?
Zn1 Zn2 Zn1 96.0(3) . 3_665 ?
O5 Zn2 Zn1 39.27(8) . 3_665 ?
O3 Zn2 Zn1 171.2(2) 14_556 3_665 ?
O4 Zn2 Zn1 79.96(15) 6 3_665 ?
O1 Zn2 Zn1 84.33(13) . 3_665 ?
Zn3 Zn2 Zn1 81.1(2) 18_546 3_665 ?
Zn3 Zn2 Zn1 67.7(5) . 3_665 ?
Zn3 Zn2 Zn1 77.0(4) 2_655 3_665 ?
Zn3 Zn2 Zn1 55.3(3) 17_556 3_665 ?
Zn3 Zn3 Zn3 119.72(8) 17_556 18_546 ?
Zn3 Zn3 Zn3 30.14(6) 17_556 3_665 ?
Zn3 Zn3 Zn3 89.997(5) 18_546 3_665 ?
Zn3 Zn3 Zn3 90.006(17) 17_556 2_655 ?
Zn3 Zn3 Zn3 30.14(5) 18_546 2_655 ?
Zn3 Zn3 Zn3 60.001(2) 3_665 2_655 ?
Zn3 Zn3 Zn3 59.966(11) 17_556 16_656 ?
Zn3 Zn3 Zn3 59.966(10) 18_546 16_656 ?
Zn3 Zn3 Zn3 30.031(10) 3_665 16_656 ?
Zn3 Zn3 Zn3 30.039(14) 2_655 16_656 ?
Zn3 Zn3 O4 121(3) 17_556 6 ?
Zn3 Zn3 O4 118(3) 18_546 6 ?
Zn3 Zn3 O4 147(2) 3_665 6 ?
Zn3 Zn3 O4 145(2) 2_655 6 ?
Zn3 Zn3 O4 164.3(5) 16_656 6 ?
Zn3 Zn3 O5 81.2(4) 17_556 . ?
Zn3 Zn3 O5 81.2(4) 18_546 . ?
Zn3 Zn3 O5 69.58(5) 3_665 . ?
Zn3 Zn3 O5 69.58(5) 2_655 . ?
Zn3 Zn3 O5 67.8(2) 16_656 . ?
O4 Zn3 O5 96.62(16) 6 . ?
Zn3 Zn3 O5 75.8(4) 17_556 16_656 ?
Zn3 Zn3 O5 75.8(4) 18_546 16_656 ?
Zn3 Zn3 O5 69.99(7) 3_665 16_656 ?
Zn3 Zn3 O5 69.98(6) 2_655 16_656 ?
Zn3 Zn3 O5 65.21(19) 16_656 16_656 ?
O4 Zn3 O5 130.40(17) 6 16_656 ?
O5 Zn3 O5 132.97(12) . 16_656 ?
Zn3 Zn3 Zn2 80.7(19) 17_556 17_556 ?
Zn3 Zn3 Zn2 118.2(7) 18_546 17_556 ?
Zn3 Zn3 Zn2 99.3(14) 3_665 17_556 ?
Zn3 Zn3 Zn2 121.94(12) 2_655 17_556 ?
Zn3 Zn3 Zn2 112.1(11) 16_656 17_556 ?
O4 Zn3 Zn2 82.7(3) 6 17_556 ?
O5 Zn3 Zn2 158.4(14) . 17_556 ?
O5 Zn3 Zn2 52.1(3) 16_656 17_556 ?
Zn3 Zn3 Zn2 127.8(5) 17_556 . ?
Zn3 Zn3 Zn2 79.5(19) 18_546 . ?
Zn3 Zn3 Zn2 121.8(4) 3_665 . ?
Zn3 Zn3 Zn2 93.9(15) 2_655 . ?
Zn3 Zn3 Zn2 111.4(13) 16_656 . ?
O4 Zn3 Zn2 54.6(3) 6 . ?
O5 Zn3 Zn2 52.3(3) . . ?
O5 Zn3 Zn2 152.6(14) 16_656 . ?
Zn2 Zn3 Zn2 136.0(2) 17_556 . ?
Zn3 Zn3 O4 45(2) 17_556 13_556 ?
Zn3 Zn3 O4 156.2(16) 18_546 13_556 ?
Zn3 Zn3 O4 75(2) 3_665 13_556 ?
Zn3 Zn3 O4 132(2) 2_655 13_556 ?
Zn3 Zn3 O4 103(2) 16_656 13_556 ?
O4 Zn3 O4 82.5(7) 6 13_556 ?
O5 Zn3 O4 109.1(10) . 13_556 ?
O5 Zn3 O4 81.9(7) 16_656 13_556 ?
Zn2 Zn3 O4 49.4(5) 17_556 13_556 ?
Zn2 Zn3 O4 124.0(6) . 13_556 ?
Zn3 Zn3 O4 155.1(12) 17_556 14_556 ?
Zn3 Zn3 O4 43(2) 18_546 14_556 ?
Zn3 Zn3 O4 131(2) 3_665 14_556 ?
Zn3 Zn3 O4 73(2) 2_655 14_556 ?
Zn3 Zn3 O4 101(2) 16_656 14_556 ?
O4 Zn3 O4 81.9(7) 6 14_556 ?
O5 Zn3 O4 108.2(10) . 14_556 ?
O5 Zn3 O4 81.3(6) 16_656 14_556 ?
Zn2 Zn3 O4 93.1(4) 17_556 14_556 ?
Zn2 Zn3 O4 72.6(7) . 14_556 ?
O4 Zn3 O4 140.90(16) 13_556 14_556 ?

loop_
_geom_bond_atom_site_label_1
_geom_bond_atom_site_label_2
_geom_bond_distance
_geom_bond_site_symmetry_2
_geom_bond_publ_flag
Zn1 O3 1.935(2) 14_556 ?
Zn1 O1 1.937(2) . ?
Zn1 O5 1.9472(11) . ?
Zn1 O2 2.019(2) 2_655 ?
Zn1 Zn3 2.707(6) 18_546 ?
Zn1 Zn3 2.838(15) . ?
Zn1 Zn2 2.998(4) 2_655 ?
Zn1 Zn3 3.000(14) 2_655 ?
O1 C1 1.240(4) . ?
O1 Zn2 2.099(5) . ?
O2 C1 1.255(4) . ?
C1 C2 1.500(4) . ?
C2 C3 1.387(4) . ?
C2 C7 1.401(4) . ?
C3 C4 1.392(4) . ?
C3 H3 0.9500 . ?
C4 C5 1.387(4) . ?
C4 H4 0.9500 . ?
C5 C6 1.395(4) . ?
C5 C8 1.536(4) . ?
C6 C7 1.379(5) . ?
C6 H6 0.9500 . ?
C7 H7 0.9500 . ?
C8 C20 1.537(4) . ?
C8 C21 1.539(4) . ?
C8 C9 1.543(4) . ?
C9 C10 1.387(5) . ?
C9 C14 1.395(4) . ?
C10 C11 1.383(5) . ?
C10 H10 0.9500 . ?
C11 C12 1.384(5) . ?
C11 H11 0.9500 . ?
C12 C13 1.394(5) . ?
C12 H12 0.9500 . ?
C13 C14 1.387(5) . ?
C13 H13 0.9500 . ?
C14 C15 1.469(5) . ?
C15 C16 1.391(5) . ?
C15 C20 1.396(4) . ?
C16 C17 1.374(5) . ?
C16 H16 0.9500 . ?
C17 C18 1.392(5) . ?
C17 H17 0.9500 . ?
C18 C19 1.402(5) . ?
C18 H18 0.9500 . ?
C19 C20 1.382(4) . ?
C19 H19 0.9500 . ?
C21 C26 1.389(4) . ?
C21 C22 1.394(4) . ?
C22 C23 1.380(5) . ?
C22 H22 0.9500 . ?
C23 C24 1.389(5) . ?
C23 H23 0.9500 . ?
C24 C25 1.398(4) . ?
C24 C27 1.504(4) . ?
C25 C26 1.378(4) . ?
C25 H25 0.9500 . ?
C26 H26 0.9500 . ?
C27 O4 1.256(4) . ?
C27 O3 1.264(4) . ?
O3 Zn2 1.917(4) 15_446 ?
O4 Zn3 1.927(3) 8_544 ?
O4 Zn2 1.954(6) 8_544 ?
O4 Zn3 2.40(3) 13_556 ?
O4 Zn3 2.42(3) 15_446 ?
O5 Zn2 1.885(4) 2_655 ?
O5 Zn2 1.885(4) . ?
O5 Zn2 1.885(4) 3_665 ?
O5 Zn3 1.944(4) . ?
O5 Zn3 1.944(4) 3_665 ?
O5 Zn3 1.944(4) 2_655 ?
O5 Zn3 1.982(4) 18_546 ?
O5 Zn3 1.982(4) 16_656 ?
O5 Zn3 1.982(4) 17_556 ?
O7 C28 1.220(5) . ?
C28 N1 1.324(5) . ?
C28 H28 0.9500 . ?
N1 C29 1.443(5) . ?
N1 C30 1.458(5) . ?
C29 H29A 0.9800 . ?
C29 H29B 0.9800 . ?
C29 H29C 0.9800 . ?
C30 H30A 0.9800 . ?
C30 H30B 0.9800 . ?
C30 H30C 0.9800 . ?
Zn2 Zn3 2.269(13) 18_546 ?
Zn2 Zn3 2.277(15) . ?
Zn2 Zn3 2.728(18) 2_655 ?
Zn2 Zn3 2.826(18) 17_556 ?
Zn3 Zn3 0.7842(17) 17_556 ?
Zn3 Zn3 0.7842(17) 18_546 ?
Zn3 Zn3 1.356(3) 3_665 ?
Zn3 Zn3 1.356(3) 2_655 ?
Zn3 Zn3 1.567(4) 16_656 ?

loop_
_geom_torsion_atom_site_label_1
_geom_torsion_atom_site_label_2
_geom_torsion_atom_site_label_3
_geom_torsion_atom_site_label_4
_geom_torsion
_geom_torsion_site_symmetry_1
_geom_torsion_site_symmetry_2
_geom_torsion_site_symmetry_3
_geom_torsion_site_symmetry_4
_geom_torsion_publ_flag
Zn1 O1 C1 O2 -8.1(4) . . . . ?
Zn2 O1 C1 O2 15.7(4) . . . . ?
Zn1 O1 C1 C2 171.77(19) . . . . ?
Zn2 O1 C1 C2 -164.5(2) . . . . ?
Zn1 O2 C1 O1 -5.4(5) 3_665 . . . ?
Zn1 O2 C1 C2 174.8(2) 3_665 . . . ?
O1 C1 C2 C3 -3.8(4) . . . . ?
O2 C1 C2 C3 176.1(3) . . . . ?
O1 C1 C2 C7 175.1(3) . . . . ?
O2 C1 C2 C7 -5.1(4) . . . . ?
C7 C2 C3 C4 1.3(5) . . . . ?
C1 C2 C3 C4 -179.8(3) . . . . ?
C2 C3 C4 C5 -1.1(5) . . . . ?
C3 C4 C5 C6 -0.2(5) . . . . ?
C3 C4 C5 C8 179.1(3) . . . . ?
C4 C5 C6 C7 1.3(5) . . . . ?
C8 C5 C6 C7 -178.0(3) . . . . ?
C5 C6 C7 C2 -1.1(5) . . . . ?
C3 C2 C7 C6 -0.2(5) . . . . ?
C1 C2 C7 C6 -179.1(3) . . . . ?
C4 C5 C8 C20 5.3(4) . . . . ?
C6 C5 C8 C20 -175.4(3) . . . . ?
C4 C5 C8 C21 128.5(3) . . . . ?
C6 C5 C8 C21 -52.2(4) . . . . ?
C4 C5 C8 C9 -106.2(3) . . . . ?
C6 C5 C8 C9 73.1(3) . . . . ?
C5 C8 C9 C10 -58.6(4) . . . . ?
C20 C8 C9 C10 -179.0(3) . . . . ?
C21 C8 C9 C10 63.9(4) . . . . ?
C5 C8 C9 C14 119.6(3) . . . . ?
C20 C8 C9 C14 -0.8(3) . . . . ?
C21 C8 C9 C14 -117.9(3) . . . . ?
C14 C9 C10 C11 -0.3(5) . . . . ?
C8 C9 C10 C11 177.7(3) . . . . ?
C9 C10 C11 C12 0.4(6) . . . . ?
C10 C11 C12 C13 -0.1(6) . . . . ?
C11 C12 C13 C14 -0.3(6) . . . . ?
C12 C13 C14 C9 0.3(5) . . . . ?
C12 C13 C14 C15 -179.4(3) . . . . ?
C10 C9 C14 C13 0.0(5) . . . . ?
C8 C9 C14 C13 -178.4(3) . . . . ?
C10 C9 C14 C15 179.8(3) . . . . ?
C8 C9 C14 C15 1.4(4) . . . . ?
C13 C14 C15 C16 -1.8(6) . . . . ?
C9 C14 C15 C16 178.4(3) . . . . ?
C13 C14 C15 C20 178.3(3) . . . . ?
C9 C14 C15 C20 -1.5(4) . . . . ?
C20 C15 C16 C17 -0.6(5) . . . . ?
C14 C15 C16 C17 179.5(3) . . . . ?
C15 C16 C17 C18 1.1(5) . . . . ?
C16 C17 C18 C19 -1.1(5) . . . . ?
C17 C18 C19 C20 0.6(5) . . . . ?
C18 C19 C20 C15 0.0(5) . . . . ?
C18 C19 C20 C8 178.8(3) . . . . ?
C16 C15 C20 C19 0.1(5) . . . . ?
C14 C15 C20 C19 180.0(3) . . . . ?
C16 C15 C20 C8 -178.9(3) . . . . ?
C14 C15 C20 C8 1.0(3) . . . . ?
C5 C8 C20 C19 64.6(4) . . . . ?
C21 C8 C20 C19 -58.5(4) . . . . ?
C9 C8 C20 C19 -179.0(3) . . . . ?
C5 C8 C20 C15 -116.5(3) . . . . ?
C21 C8 C20 C15 120.4(3) . . . . ?
C9 C8 C20 C15 -0.1(3) . . . . ?
C5 C8 C21 C26 -44.9(4) . . . . ?
C20 C8 C21 C26 81.1(3) . . . . ?
C9 C8 C21 C26 -167.0(3) . . . . ?
C5 C8 C21 C22 136.7(3) . . . . ?
C20 C8 C21 C22 -97.3(4) . . . . ?
C9 C8 C21 C22 14.5(4) . . . . ?
C26 C21 C22 C23 -0.4(5) . . . . ?
C8 C21 C22 C23 178.0(3) . . . . ?
C21 C22 C23 C24 0.5(5) . . . . ?
C22 C23 C24 C25 -0.1(5) . . . . ?
C22 C23 C24 C27 180.0(3) . . . . ?
C23 C24 C25 C26 -0.5(5) . . . . ?
C27 C24 C25 C26 179.5(3) . . . . ?
C24 C25 C26 C21 0.6(5) . . . . ?
C22 C21 C26 C25 -0.2(5) . . . . ?
C8 C21 C26 C25 -178.6(3) . . . . ?
C23 C24 C27 O4 11.0(5) . . . . ?
C25 C24 C27 O4 -169.0(3) . . . . ?
C23 C24 C27 O3 -170.1(3) . . . . ?
C25 C24 C27 O3 9.9(5) . . . . ?
O4 C27 O3 Zn2 8.6(4) . . . 15_446 ?
C24 C27 O3 Zn2 -170.2(3) . . . 15_446 ?
O4 C27 O3 Zn1 -10.7(5) . . . 15_446 ?
C24 C27 O3 Zn1 170.5(2) . . . 15_446 ?
O3 C27 O4 Zn3 12.2(11) . . . 8_544 ?
C24 C27 O4 Zn3 -169.0(10) . . . 8_544 ?
O3 C27 O4 Zn2 119.1(5) . . . 8_544 ?
C24 C27 O4 Zn2 -62.1(6) . . . 8_544 ?
O3 C27 O4 Zn3 31.9(5) . . . 13_556 ?
C24 C27 O4 Zn3 -149.3(3) . . . 13_556 ?
O3 C27 O4 Zn3 -6.8(5) . . . 15_446 ?
C24 C27 O4 Zn3 171.9(3) . . . 15_446 ?
O7 C28 N1 C29 5.7(7) . . . . ?
O7 C28 N1 C30 178.7(4) . . . . ?
O3 Zn1 Zn2 O5 134.87(17) 14_556 . . . ?
O1 Zn1 Zn2 O5 -118.44(12) . . . . ?
Zn3 Zn1 Zn2 O5 45.9(3) 18_546 . . . ?
Zn3 Zn1 Zn2 O5 28.4(8) . . . . ?
Zn2 Zn1 Zn2 O5 23.82(18) 2_655 . . . ?
Zn3 Zn1 Zn2 O5 40.9(4) 2_655 . . . ?
O1 Zn1 Zn2 O3 106.70(11) . . . 14_556 ?
O5 Zn1 Zn2 O3 -134.87(17) . . . 14_556 ?
Zn3 Zn1 Zn2 O3 -89.0(3) 18_546 . . 14_556 ?
Zn3 Zn1 Zn2 O3 -106.5(9) . . . 14_556 ?
Zn2 Zn1 Zn2 O3 -111.05(15) 2_655 . . 14_556 ?
Zn3 Zn1 Zn2 O3 -94.0(4) 2_655 . . 14_556 ?
O3 Zn1 Zn2 O1 -106.70(11) 14_556 . . . ?
O5 Zn1 Zn2 O1 118.44(12) . . . . ?
Zn3 Zn1 Zn2 O1 164.3(3) 18_546 . . . ?
Zn3 Zn1 Zn2 O1 146.8(9) . . . . ?
Zn2 Zn1 Zn2 O1 142.26(14) 2_655 . . . ?
Zn3 Zn1 Zn2 O1 159.3(4) 2_655 . . . ?
O3 Zn1 Zn2 Zn3 89.0(3) 14_556 . . 18_546 ?
O1 Zn1 Zn2 Zn3 -164.3(3) . . . 18_546 ?
O5 Zn1 Zn2 Zn3 -45.9(3) . . . 18_546 ?
Zn3 Zn1 Zn2 Zn3 -17.5(6) . . . 18_546 ?
Zn2 Zn1 Zn2 Zn3 -22.0(4) 2_655 . . 18_546 ?
Zn3 Zn1 Zn2 Zn3 -5.0(6) 2_655 . . 18_546 ?
O3 Zn1 Zn2 Zn3 106.5(9) 14_556 . . . ?
O1 Zn1 Zn2 Zn3 -146.8(9) . . . . ?
O5 Zn1 Zn2 Zn3 -28.4(8) . . . . ?
Zn3 Zn1 Zn2 Zn3 17.5(6) 18_546 . . . ?
Zn2 Zn1 Zn2 Zn3 -4.5(9) 2_655 . . . ?
Zn3 Zn1 Zn2 Zn3 12.5(12) 2_655 . . . ?
O3 Zn1 Zn2 Zn3 94.0(4) 14_556 . . 2_655 ?
O1 Zn1 Zn2 Zn3 -159.3(4) . . . 2_655 ?
O5 Zn1 Zn2 Zn3 -40.9(4) . . . 2_655 ?
Zn3 Zn1 Zn2 Zn3 5.0(6) 18_546 . . 2_655 ?
Zn3 Zn1 Zn2 Zn3 -12.5(12) . . . 2_655 ?
Zn2 Zn1 Zn2 Zn3 -17.0(5) 2_655 . . 2_655 ?
O3 Zn1 Zn2 Zn3 121.0(4) 14_556 . . 17_556 ?
O1 Zn1 Zn2 Zn3 -132.3(4) . . . 17_556 ?
O5 Zn1 Zn2 Zn3 -13.9(3) . . . 17_556 ?
Zn3 Zn1 Zn2 Zn3 31.99(18) 18_546 . . 17_556 ?
Zn3 Zn1 Zn2 Zn3 14.5(6) . . . 17_556 ?
Zn2 Zn1 Zn2 Zn3 9.9(4) 2_655 . . 17_556 ?
Zn3 Zn1 Zn2 Zn3 27.0(6) 2_655 . . 17_556 ?
O3 Zn1 Zn2 Zn1 172.05(18) 14_556 . . 3_665 ?
O1 Zn1 Zn2 Zn1 -81.25(13) . . . 3_665 ?
O5 Zn1 Zn2 Zn1 37.19(9) . . . 3_665 ?
Zn3 Zn1 Zn2 Zn1 83.1(3) 18_546 . . 3_665 ?
Zn3 Zn1 Zn2 Zn1 65.5(8) . . . 3_665 ?
Zn2 Zn1 Zn2 Zn1 61.01(17) 2_655 . . 3_665 ?
Zn3 Zn1 Zn2 Zn1 78.1(4) 2_655 . . 3_665 ?
Zn2 O5 Zn2 Zn1 -46.0(5) 2_655 . . . ?
Zn2 O5 Zn2 Zn1 124.9(3) 3_665 . . . ?
Zn3 O5 Zn2 Zn1 -154.1(8) . . . . ?
Zn3 O5 Zn2 Zn1 -151.8(8) 3_665 . . . ?
Zn3 O5 Zn2 Zn1 -116.8(3) 2_655 . . . ?
Zn1 O5 Zn2 Zn1 -21.2(4) 2_655 . . . ?
Zn1 O5 Zn2 Zn1 108.3(3) 3_665 . . . ?
Zn3 O5 Zn2 Zn1 -130.0(8) 18_546 . . . ?
Zn3 O5 Zn2 Zn1 -126.9(8) 16_656 . . . ?
Zn3 O5 Zn2 Zn1 -163.8(3) 17_556 . . . ?
Zn2 O5 Zn2 O3 23.9(6) 2_655 . . 14_556 ?
Zn2 O5 Zn2 O3 -165.12(17) 3_665 . . 14_556 ?
Zn3 O5 Zn2 O3 -84.2(8) . . . 14_556 ?
Zn3 O5 Zn2 O3 -81.8(9) 3_665 . . 14_556 ?
Zn3 O5 Zn2 O3 -46.9(4) 2_655 . . 14_556 ?
Zn1 O5 Zn2 O3 48.7(5) 2_655 . . 14_556 ?
Zn1 O5 Zn2 O3 69.9(4) . . . 14_556 ?
Zn1 O5 Zn2 O3 178.2(3) 3_665 . . 14_556 ?
Zn3 O5 Zn2 O3 -60.0(8) 18_546 . . 14_556 ?
Zn3 O5 Zn2 O3 -56.9(8) 16_656 . . 14_556 ?
Zn3 O5 Zn2 O3 -93.9(4) 17_556 . . 14_556 ?
Zn2 O5 Zn2 O4 141.9(3) 2_655 . . 6 ?
Zn2 O5 Zn2 O4 -47.1(4) 3_665 . . 6 ?
Zn3 O5 Zn2 O4 33.9(7) . . . 6 ?
Zn3 O5 Zn2 O4 36.2(8) 3_665 . . 6 ?
Zn3 O5 Zn2 O4 71.14(18) 2_655 . . 6 ?
Zn1 O5 Zn2 O4 166.73(19) 2_655 . . 6 ?
Zn1 O5 Zn2 O4 -172.0(4) . . . 6 ?
Zn1 O5 Zn2 O4 -63.7(2) 3_665 . . 6 ?
Zn3 O5 Zn2 O4 58.0(7) 18_546 . . 6 ?
Zn3 O5 Zn2 O4 61.1(7) 16_656 . . 6 ?
Zn3 O5 Zn2 O4 24.15(18) 17_556 . . 6 ?
Zn2 O5 Zn2 O1 -107.8(3) 2_655 . . . ?
Zn2 O5 Zn2 O1 63.2(4) 3_665 . . . ?
Zn3 O5 Zn2 O1 144.1(7) . . . . ?
Zn3 O5 Zn2 O1 146.5(8) 3_665 . . . ?
Zn3 O5 Zn2 O1 -178.6(2) 2_655 . . . ?
Zn1 O5 Zn2 O1 -83.0(3) 2_655 . . . ?
Zn1 O5 Zn2 O1 -61.8(3) . . . . ?
Zn1 O5 Zn2 O1 46.5(3) 3_665 . . . ?
Zn3 O5 Zn2 O1 168.3(8) 18_546 . . . ?
Zn3 O5 Zn2 O1 171.4(7) 16_656 . . . ?
Zn3 O5 Zn2 O1 134.4(2) 17_556 . . . ?
Zn2 O5 Zn2 Zn3 83.9(8) 2_655 . . 18_546 ?
Zn2 O5 Zn2 Zn3 -105.1(8) 3_665 . . 18_546 ?
Zn3 O5 Zn2 Zn3 -24.14(7) . . . 18_546 ?
Zn3 O5 Zn2 Zn3 -21.8(15) 3_665 . . 18_546 ?
Zn3 O5 Zn2 Zn3 13.1(6) 2_655 . . 18_546 ?
Zn1 O5 Zn2 Zn3 108.7(7) 2_655 . . 18_546 ?
Zn1 O5 Zn2 Zn3 130.0(8) . . . 18_546 ?
Zn1 O5 Zn2 Zn3 -121.8(7) 3_665 . . 18_546 ?
Zn3 O5 Zn2 Zn3 3.1(14) 16_656 . . 18_546 ?
Zn3 O5 Zn2 Zn3 -33.9(7) 17_556 . . 18_546 ?
Zn2 O5 Zn2 Zn3 108.1(7) 2_655 . . . ?
Zn2 O5 Zn2 Zn3 -81.0(7) 3_665 . . . ?
Zn3 O5 Zn2 Zn3 2.3(15) 3_665 . . . ?
Zn3 O5 Zn2 Zn3 37.3(6) 2_655 . . . ?
Zn1 O5 Zn2 Zn3 132.8(7) 2_655 . . . ?
Zn1 O5 Zn2 Zn3 154.1(8) . . . . ?
Zn1 O5 Zn2 Zn3 -97.6(7) 3_665 . . . ?
Zn3 O5 Zn2 Zn3 24.14(6) 18_546 . . . ?
Zn3 O5 Zn2 Zn3 27.2(14) 16_656 . . . ?
Zn3 O5 Zn2 Zn3 -9.7(7) 17_556 . . . ?
Zn2 O5 Zn2 Zn3 70.8(3) 2_655 . . 2_655 ?
Zn2 O5 Zn2 Zn3 -118.2(3) 3_665 . . 2_655 ?
Zn3 O5 Zn2 Zn3 -37.3(6) . . . 2_655 ?
Zn3 O5 Zn2 Zn3 -34.9(8) 3_665 . . 2_655 ?
Zn1 O5 Zn2 Zn3 95.6(2) 2_655 . . 2_655 ?
Zn1 O5 Zn2 Zn3 116.8(3) . . . 2_655 ?
Zn1 O5 Zn2 Zn3 -134.89(17) 3_665 . . 2_655 ?
Zn3 O5 Zn2 Zn3 -13.1(6) 18_546 . . 2_655 ?
Zn3 O5 Zn2 Zn3 -10.0(8) 16_656 . . 2_655 ?
Zn3 O5 Zn2 Zn3 -46.99(13) 17_556 . . 2_655 ?
Zn2 O5 Zn2 Zn3 117.8(3) 2_655 . . 17_556 ?
Zn2 O5 Zn2 Zn3 -71.2(3) 3_665 . . 17_556 ?
Zn3 O5 Zn2 Zn3 9.7(7) . . . 17_556 ?
Zn3 O5 Zn2 Zn3 12.1(8) 3_665 . . 17_556 ?
Zn3 O5 Zn2 Zn3 46.99(13) 2_655 . . 17_556 ?
Zn1 O5 Zn2 Zn3 142.6(2) 2_655 . . 17_556 ?
Zn1 O5 Zn2 Zn3 163.8(3) . . . 17_556 ?
Zn1 O5 Zn2 Zn3 -87.90(10) 3_665 . . 17_556 ?
Zn3 O5 Zn2 Zn3 33.9(7) 18_546 . . 17_556 ?
Zn3 O5 Zn2 Zn3 37.0(7) 16_656 . . 17_556 ?
Zn2 O5 Zn2 Zn1 -154.3(4) 2_655 . . 3_665 ?
Zn2 O5 Zn2 Zn1 16.7(2) 3_665 . . 3_665 ?
Zn3 O5 Zn2 Zn1 97.6(7) . . . 3_665 ?
Zn3 O5 Zn2 Zn1 100.0(8) 3_665 . . 3_665 ?
Zn3 O5 Zn2 Zn1 134.89(17) 2_655 . . 3_665 ?
Zn1 O5 Zn2 Zn1 -129.5(3) 2_655 . . 3_665 ?
Zn1 O5 Zn2 Zn1 -108.3(3) . . . 3_665 ?
Zn3 O5 Zn2 Zn1 121.8(7) 18_546 . . 3_665 ?
Zn3 O5 Zn2 Zn1 124.9(7) 16_656 . . 3_665 ?
Zn3 O5 Zn2 Zn1 87.90(10) 17_556 . . 3_665 ?
